data_7160612
loop_
_publ_author_name
'Zhao, Juan'
'Qian, Hui-Min'
'Zi, You'
'Ji, Shun-Jun'
'Xu, Xiao-Ping'

_publ_section_title
;
 Mild and efficient construction of nitrogen-containing heterocycles from
 <i>ortho</i>-ethynylbenzaldehydes and anilines.
;
_journal_issue 29
_journal_name_full 'Organic &amp; biomolecular chemistry'
_journal_page_first 6938
_journal_page_last 6942
_journal_paper_doi 10.1039/d5ob00634a
_journal_volume 23
_journal_year 2025
_chemical_formula_moiety 'C21 H18 N2'
_chemical_formula_sum 'C21 H18 N2'
_chemical_formula_weight 298.37
_chemical_melting_point 117.8
_chemical_name_systematic (E)-3-methyl-N,2-di-p-tolylisoindolin-1-imine
_space_group_crystal_system orthorhombic
_space_group_IT_number 61
_space_group_name_Hall '-P 2ac 2ab'
_space_group_name_H-M_alt 'P b c a'
_atom_sites_solution_hydrogens geom
_atom_sites_solution_primary dual
_audit_creation_date 2023-04-07
_audit_creation_method
;
Olex2 1.5
(compiled 2022.04.07 svn.rca3783a0 for OlexSys, GUI svn.r6498)
;
_audit_update_record
;
2025-02-21 deposited with the CCDC.	2025-06-26 downloaded from the CCDC.
;
_cell_angle_alpha 90
_cell_angle_beta 90
_cell_angle_gamma 90
_cell_formula_units_Z 8
_cell_length_a 14.6041(3)
_cell_length_b 10.4311(2)
_cell_length_c 21.7838(4)
_cell_measurement_reflns_used 18303
_cell_measurement_temperature 294.15
_cell_measurement_theta_max 31.5510
_cell_measurement_theta_min 1.9770
_cell_volume 3318.47(11)
_computing_cell_refinement 'CrysAlisPro 1.171.42.49 (Rigaku OD, 2022)'
_computing_data_collection 'CrysAlisPro 1.171.42.49 (Rigaku OD, 2022)'
_computing_data_reduction 'CrysAlisPro 1.171.42.49 (Rigaku OD, 2022)'
_computing_molecular_graphics 'Olex2 1.5 (Dolomanov et al., 2009)'
_computing_publication_material 'Olex2 1.5 (Dolomanov et al., 2009)'
_computing_structure_refinement 'SHELXL 2018/3 (Sheldrick, 2015)'
_computing_structure_solution 'SHELXT 2018/2 (Sheldrick, 2018)'
_diffrn_ambient_temperature 294.15
_diffrn_detector 'CCD plate'
_diffrn_measured_fraction_theta_full 0.998
_diffrn_measured_fraction_theta_max 0.999
_diffrn_measurement_details
;
List of Runs (angles in degrees, time in seconds):

  # Type    Start    End  Width  t~exp~   \w     \q     \k     \f   Frames
#--------------------------------------------------------------------------
  1  \w   -110.00  70.00   0.50    1.00    --  -20.00   0.00   0.00  360
  2  \w    -47.00  70.00   0.50    1.00    --  -20.00  70.00  90.00  234
  3  \w    -47.00  70.00   0.50    1.00    --  -20.00  70.00 180.00  234
  4  \w    -25.00  70.00   0.50    1.00    --  -20.00  70.00   0.00  190
  5  \w   -110.00 -15.00   0.50    1.00    --  -20.00 -70.00   0.00  190
;
_diffrn_measurement_device 'abstract diffractometer'
_diffrn_measurement_device_type 'Rigaku mm007 Saturn 944+'
_diffrn_measurement_method '\w scans'
_diffrn_orient_matrix_type 'CrysAlisPro convention (1999,Acta A55,543-557)'
_diffrn_orient_matrix_UB_11 0.0319530000
_diffrn_orient_matrix_UB_12 -0.0101596000
_diffrn_orient_matrix_UB_13 0.0240327000
_diffrn_orient_matrix_UB_21 0.0356324000
_diffrn_orient_matrix_UB_22 0.0236235000
_diffrn_orient_matrix_UB_23 -0.0190021000
_diffrn_orient_matrix_UB_31 -0.0082331000
_diffrn_orient_matrix_UB_32 0.0629626000
_diffrn_orient_matrix_UB_33 0.0110165000
_diffrn_radiation_monochromator graphite
_diffrn_radiation_probe x-ray
_diffrn_radiation_type 'Mo K\a'
_diffrn_radiation_wavelength 0.71073
_diffrn_reflns_av_R_equivalents 0.0679
_diffrn_reflns_av_unetI/netI 0.0213
_diffrn_reflns_Laue_measured_fraction_full 0.998
_diffrn_reflns_Laue_measured_fraction_max 0.999
_diffrn_reflns_limit_h_max 18
_diffrn_reflns_limit_h_min -18
_diffrn_reflns_limit_k_max 13
_diffrn_reflns_limit_k_min -12
_diffrn_reflns_limit_l_max 27
_diffrn_reflns_limit_l_min -27
_diffrn_reflns_number 45891
_diffrn_reflns_point_group_measured_fraction_full 0.998
_diffrn_reflns_point_group_measured_fraction_max 0.999
_diffrn_reflns_theta_full 25.242
_diffrn_reflns_theta_max 26.372
_diffrn_reflns_theta_min 2.333
_diffrn_source 'fine-focus sealed X-ray tube'
_diffrn_source_type 'Enhance (Mo) X-ray Source'
_exptl_absorpt_coefficient_mu 0.070
_exptl_absorpt_correction_T_max 1.00000
_exptl_absorpt_correction_T_min 0.63130
_exptl_absorpt_correction_type multi-scan
_exptl_absorpt_process_details
;
CrysAlisPro 1.171.42.49 (Rigaku Oxford Diffraction, 2022)
Empirical absorption correction using spherical harmonics,
implemented in SCALE3 ABSPACK scaling algorithm.
;
_exptl_crystal_density_diffrn 1.194
_exptl_crystal_description block
_exptl_crystal_F_000 1264
_exptl_crystal_recrystallization_method 'Re-crystallisation from solvent'
_exptl_crystal_size_max 0.29
_exptl_crystal_size_mid 0.25
_exptl_crystal_size_min 0.2
_refine_diff_density_max 0.140
_refine_diff_density_min -0.157
_refine_diff_density_rms 0.027
_refine_ls_extinction_method none
_refine_ls_goodness_of_fit_ref 1.073
_refine_ls_hydrogen_treatment constr
_refine_ls_matrix_type full
_refine_ls_number_parameters 209
_refine_ls_number_reflns 3390
_refine_ls_number_restraints 0
_refine_ls_restrained_S_all 1.073
_refine_ls_R_factor_all 0.0598
_refine_ls_R_factor_gt 0.0510
_refine_ls_shift/su_max 0.001
_refine_ls_shift/su_mean 0.000
_refine_ls_structure_factor_coef Fsqd
_refine_ls_weighting_details 'w=1/[\s^2^(Fo^2^)+(0.0564P)^2^+0.6356P] where P=(Fo^2^+2Fc^2^)/3'
_refine_ls_weighting_scheme calc
_refine_ls_wR_factor_gt 0.1263
_refine_ls_wR_factor_ref 0.1325
_reflns_Friedel_coverage 0.000
_reflns_number_gt 2930
_reflns_number_total 3390
_reflns_threshold_expression 'I > 2\s(I)'
_cod_data_source_file d5ob00634a2.cif
_cod_data_source_block r20230407a_autored
_cod_depositor_comments 'Adding full bibliography for 7160611--7160612.cif.'
_cod_database_code 7160612
_shelx_shelxl_version_number 2018/3
_chemical_oxdiff_formula 'C11 H10 N O'
_shelx_space_group_comment
;
The symmetry employed for this shelxl refinement is uniquely defined
by the following loop, which should always be used as a source of
symmetry information in preference to the above space-group names.
They are only intended as comments.
;
_shelx_estimated_absorpt_t_max 0.986
_shelx_estimated_absorpt_t_min 0.980
_olex2_refinement_description
;
1. Fixed Uiso
 At 1.2 times of:
  All C(H) groups
 At 1.5 times of:
  All C(H,H,H) groups
2.a Ternary CH refined with riding coordinates:
 C008(H008)
2.b Aromatic/amide H refined with riding coordinates:
 C00A(H00A), C00C(H00C), C00D(H00D), C00F(H00G), C00G(H00H), C00H(H00I),
 C00I(H00J), C00J(H00K), C00K(H00L), C00L(H00M), C00M(H00N), C00N(H00O),
 C005(H005), C009(H009)
2.c Idealised Me refined as rotating group:
 C00E(H00B,H00E,H00F)
;
_olex2_submission_special_instructions 'No special instructions were received'
_oxdiff_exptl_absorpt_empirical_details
;
Empirical correction (ABSPACK) includes:
- Absorption correction using spherical harmonics
- Frame scaling
;
_oxdiff_exptl_absorpt_empirical_full_max 1.491
_oxdiff_exptl_absorpt_empirical_full_min 0.666

loop_
_space_group_symop_operation_xyz
'x, y, z'
'-x+1/2, -y, z+1/2'
'-x, y+1/2, -z+1/2'
'x+1/2, -y+1/2, -z'
'-x, -y, -z'
'x-1/2, y, -z-1/2'
'x, -y-1/2, z-1/2'
'-x-1/2, y-1/2, z'

loop_
_atom_site_label
_atom_site_type_symbol
_atom_site_fract_x
_atom_site_fract_y
_atom_site_fract_z
_atom_site_U_iso_or_equiv
_atom_site_adp_type
_atom_site_occupancy
_atom_site_site_symmetry_order
_atom_site_calc_flag
_atom_site_refinement_flags_posn
_atom_site_refinement_flags_adp
_atom_site_refinement_flags_occupancy
_atom_site_disorder_assembly
_atom_site_disorder_group
N001 N 0.62232(8) 0.75806(13) 0.76394(5) 0.0553(3) Uani 1 1 d . . . . .
N002 N 0.75924(8) 0.71199(13) 0.71364(5) 0.0578(3) Uani 1 1 d . . . . .
C00A C 0.53317(12) 0.61114(17) 0.57375(8) 0.0706(5) Uani 1 1 d . . . . .
H00A H 0.538111 0.580579 0.533779 0.085 Uiso 1 1 calc R U . . .
C00B C 0.66091(11) 0.79653(16) 0.82079(7) 0.0599(4) Uani 1 1 d . . . . .
C00C C 0.91301(13) 0.6133(2) 0.55854(9) 0.0803(5) Uani 1 1 d . . . . .
H00C H 0.947301 0.591650 0.524095 0.096 Uiso 1 1 calc R U . . .
C00D C 0.43757(11) 0.67534(16) 0.65767(8) 0.0652(4) Uani 1 1 d . . . . .
H00D H 0.379768 0.687884 0.674551 0.078 Uiso 1 1 calc R U . . .
C00E C 0.47651(11) 0.88097(16) 0.76476(9) 0.0684(4) Uani 1 1 d . . . . .
H00B H 0.487959 0.910333 0.805817 0.103 Uiso 1 1 calc R U . . .
H00E H 0.411729 0.872307 0.758534 0.103 Uiso 1 1 calc R U . . .
H00F H 0.500750 0.941830 0.735975 0.103 Uiso 1 1 calc R U . . .
C00F C 0.89416(13) 0.52360(19) 0.60234(8) 0.0763(5) Uani 1 1 d . . . . .
H00G H 0.916117 0.440466 0.597741 0.092 Uiso 1 1 calc R U . . .
C00G C 0.82935(12) 0.76799(17) 0.61639(7) 0.0647(4) Uani 1 1 d . . . . .
H00H H 0.808680 0.851781 0.620949 0.078 Uiso 1 1 calc R U . . .
C00H C 0.88088(13) 0.7354(2) 0.56590(8) 0.0776(5) Uani 1 1 d . . . . .
H00I H 0.894019 0.797231 0.536413 0.093 Uiso 1 1 calc R U . . .
C00I C 0.44764(12) 0.62939(18) 0.59876(9) 0.0741(5) Uani 1 1 d . . . . .
H00J H 0.395902 0.610444 0.575583 0.089 Uiso 1 1 calc R U . . .
C00J C 0.72969(12) 0.8858(2) 0.82326(9) 0.0764(5) Uani 1 1 d . . . . .
H00K H 0.752325 0.922181 0.787360 0.092 Uiso 1 1 calc R U . . .
C00K C 0.76519(15) 0.9214(3) 0.87976(12) 0.1053(8) Uani 1 1 d . . . . .
H00L H 0.812206 0.981365 0.881545 0.126 Uiso 1 1 calc R U . . .
C00L C 0.62667(17) 0.7467(2) 0.87455(8) 0.0944(7) Uani 1 1 d . . . . .
H00M H 0.578913 0.687796 0.873347 0.113 Uiso 1 1 calc R U . . .
C00M C 0.7320(2) 0.8694(3) 0.93283(11) 0.1222(11) Uani 1 1 d . . . . .
H00N H 0.756832 0.892825 0.970516 0.147 Uiso 1 1 calc R U . . .
C00N C 0.6628(3) 0.7837(3) 0.93007(10) 0.1239(10) Uani 1 1 d . . . . .
H00O H 0.639320 0.749325 0.966165 0.149 Uiso 1 1 calc R U . . .
C003 C 0.60249(9) 0.68362(13) 0.66616(6) 0.0473(3) Uani 1 1 d . . . . .
C004 C 0.67168(9) 0.71763(13) 0.71346(6) 0.0476(3) Uani 1 1 d . . . . .
C005 C 0.61204(11) 0.63722(15) 0.60672(7) 0.0571(4) Uani 1 1 d . . . . .
H005 H 0.669632 0.624095 0.589617 0.069 Uiso 1 1 calc R U . . .
C006 C 0.80796(9) 0.67736(14) 0.66047(6) 0.0499(3) Uani 1 1 d . . . . .
C007 C 0.51589(9) 0.70230(13) 0.69103(7) 0.0512(3) Uani 1 1 d . . . . .
C008 C 0.52252(9) 0.75197(14) 0.75521(7) 0.0538(4) Uani 1 1 d . . . . .
H008 H 0.496329 0.689070 0.783643 0.065 Uiso 1 1 calc R U . . .
C009 C 0.84291(11) 0.55490(16) 0.65334(7) 0.0619(4) Uani 1 1 d . . . . .
H009 H 0.831715 0.493176 0.683219 0.074 Uiso 1 1 calc R U . . .

loop_
_atom_site_aniso_label
_atom_site_aniso_U_11
_atom_site_aniso_U_22
_atom_site_aniso_U_33
_atom_site_aniso_U_23
_atom_site_aniso_U_13
_atom_site_aniso_U_12
N001 0.0444(6) 0.0721(8) 0.0492(7) -0.0080(6) 0.0047(5) -0.0012(6)
N002 0.0436(6) 0.0812(9) 0.0487(7) -0.0079(6) 0.0021(5) 0.0011(6)
C00A 0.0742(11) 0.0779(11) 0.0596(9) -0.0068(8) -0.0136(8) -0.0080(9)
C00B 0.0564(9) 0.0747(10) 0.0486(8) -0.0095(7) 0.0003(7) 0.0133(8)
C00C 0.0749(11) 0.1016(15) 0.0643(10) -0.0163(10) 0.0199(9) 0.0047(10)
C00D 0.0457(8) 0.0659(10) 0.0839(11) 0.0037(8) -0.0056(8) -0.0049(7)
C00E 0.0583(9) 0.0639(10) 0.0830(11) -0.0064(8) 0.0112(8) 0.0039(8)
C00F 0.0785(12) 0.0725(11) 0.0779(11) -0.0132(9) 0.0093(9) 0.0136(9)
C00G 0.0702(10) 0.0626(10) 0.0612(9) 0.0016(7) 0.0059(8) 0.0038(8)
C00H 0.0838(12) 0.0893(13) 0.0598(10) 0.0087(9) 0.0153(9) -0.0089(10)
C00I 0.0594(10) 0.0833(12) 0.0795(12) -0.0020(9) -0.0212(8) -0.0107(9)
C00J 0.0599(10) 0.0980(14) 0.0713(11) -0.0202(10) -0.0095(8) 0.0020(9)
C00K 0.0751(13) 0.141(2) 0.0998(17) -0.0513(16) -0.0256(12) 0.0153(13)
C00L 0.1179(19) 0.1089(16) 0.0565(11) -0.0014(10) 0.0117(11) 0.0021(13)
C00M 0.121(2) 0.176(3) 0.0701(15) -0.0480(17) -0.0317(14) 0.056(2)
C00N 0.162(3) 0.157(3) 0.0519(12) -0.0062(14) 0.0017(15) 0.034(2)
C003 0.0459(7) 0.0446(7) 0.0515(7) 0.0031(6) -0.0009(6) -0.0040(6)
C004 0.0452(7) 0.0518(8) 0.0457(7) 0.0005(6) 0.0017(6) -0.0024(6)
C005 0.0556(8) 0.0617(9) 0.0540(8) -0.0022(7) -0.0026(6) -0.0044(7)
C006 0.0377(7) 0.0653(9) 0.0466(7) -0.0055(6) -0.0019(5) -0.0030(6)
C007 0.0451(7) 0.0464(8) 0.0620(8) 0.0035(6) 0.0012(6) -0.0038(6)
C008 0.0442(8) 0.0566(8) 0.0605(8) 0.0016(7) 0.0086(6) -0.0036(6)
C009 0.0628(9) 0.0624(9) 0.0604(9) 0.0013(7) 0.0039(7) -0.0001(7)

loop_
_atom_type_symbol
_atom_type_description
_atom_type_scat_dispersion_real
_atom_type_scat_dispersion_imag
_atom_type_scat_source
C C 0.0033 0.0016 'International Tables Vol C Tables 4.2.6.8 and 6.1.1.4'
H H 0.0000 0.0000 'International Tables Vol C Tables 4.2.6.8 and 6.1.1.4'
N N 0.0061 0.0033 'International Tables Vol C Tables 4.2.6.8 and 6.1.1.4'

loop_
_geom_angle_atom_site_label_1
_geom_angle_atom_site_label_2
_geom_angle_atom_site_label_3
_geom_angle
_geom_angle_site_symmetry_1
_geom_angle_site_symmetry_3
_geom_angle_publ_flag
C00B N001 C008 121.24(12) . . ?
C004 N001 C00B 125.05(12) . . ?
C004 N001 C008 113.64(11) . . ?
C004 N002 C006 120.97(12) . . ?
C00I C00A H00A 119.2 . . ?
C00I C00A C005 121.51(16) . . ?
C005 C00A H00A 119.2 . . ?
C00J C00B N001 121.17(15) . . ?
C00J C00B C00L 119.32(17) . . ?
C00L C00B N001 119.48(17) . . ?
C00F C00C H00C 120.4 . . ?
C00F C00C C00H 119.20(16) . . ?
C00H C00C H00C 120.4 . . ?
C00I C00D H00D 120.9 . . ?
C00I C00D C007 118.14(15) . . ?
C007 C00D H00D 120.9 . . ?
H00B C00E H00E 109.5 . . ?
H00B C00E H00F 109.5 . . ?
H00E C00E H00F 109.5 . . ?
C008 C00E H00B 109.5 . . ?
C008 C00E H00E 109.5 . . ?
C008 C00E H00F 109.5 . . ?
C00C C00F H00G 119.7 . . ?
C00C C00F C009 120.70(17) . . ?
C009 C00F H00G 119.7 . . ?
C00H C00G H00H 119.7 . . ?
C00H C00G C006 120.66(16) . . ?
C006 C00G H00H 119.7 . . ?
C00C C00H C00G 120.78(17) . . ?
C00C C00H H00I 119.6 . . ?
C00G C00H H00I 119.6 . . ?
C00A C00I C00D 120.92(15) . . ?
C00A C00I H00J 119.5 . . ?
C00D C00I H00J 119.5 . . ?
C00B C00J H00K 120.3 . . ?
C00B C00J C00K 119.4(2) . . ?
C00K C00J H00K 120.3 . . ?
C00J C00K H00L 119.6 . . ?
C00M C00K C00J 120.9(3) . . ?
C00M C00K H00L 119.6 . . ?
C00B C00L H00M 119.9 . . ?
C00N C00L C00B 120.2(3) . . ?
C00N C00L H00M 119.9 . . ?
C00K C00M H00N 120.3 . . ?
C00N C00M C00K 119.4(2) . . ?
C00N C00M H00N 120.3 . . ?
C00L C00N H00O 119.6 . . ?
C00M C00N C00L 120.8(3) . . ?
C00M C00N H00O 119.6 . . ?
C005 C003 C004 131.37(13) . . ?
C005 C003 C007 120.24(13) . . ?
C007 C003 C004 108.37(12) . . ?
N001 C004 C003 105.67(11) . . ?
N002 C004 N001 122.21(12) . . ?
N002 C004 C003 132.10(12) . . ?
C00A C005 C003 117.93(14) . . ?
C00A C005 H005 121.0 . . ?
C003 C005 H005 121.0 . . ?
C00G C006 N002 120.69(14) . . ?
C00G C006 C009 118.01(13) . . ?
C009 C006 N002 121.06(13) . . ?
C00D C007 C003 121.27(14) . . ?
C00D C007 C008 127.98(14) . . ?
C003 C007 C008 110.75(12) . . ?
N001 C008 C00E 112.49(13) . . ?
N001 C008 C007 101.54(11) . . ?
N001 C008 H008 109.5 . . ?
C00E C008 H008 109.5 . . ?
C007 C008 C00E 114.00(13) . . ?
C007 C008 H008 109.5 . . ?
C00F C009 C006 120.60(15) . . ?
C00F C009 H009 119.7 . . ?
C006 C009 H009 119.7 . . ?

loop_
_geom_bond_atom_site_label_1
_geom_bond_atom_site_label_2
_geom_bond_distance
_geom_bond_site_symmetry_2
_geom_bond_publ_flag
N001 C00B 1.4187(19) . ?
N001 C004 1.3808(17) . ?
N001 C008 1.4712(17) . ?
N002 C004 1.2801(18) . ?
N002 C006 1.4066(17) . ?
C00A H00A 0.9300 . ?
C00A C00I 1.376(3) . ?
C00A C005 1.384(2) . ?
C00B C00J 1.371(2) . ?
C00B C00L 1.375(2) . ?
C00C H00C 0.9300 . ?
C00C C00F 1.365(3) . ?
C00C C00H 1.367(3) . ?
C00D H00D 0.9300 . ?
C00D C00I 1.378(3) . ?
C00D C007 1.384(2) . ?
C00E H00B 0.9600 . ?
C00E H00E 0.9600 . ?
C00E H00F 0.9600 . ?
C00E C008 1.518(2) . ?
C00F H00G 0.9300 . ?
C00F C009 1.379(2) . ?
C00G H00H 0.9300 . ?
C00G C00H 1.375(2) . ?
C00G C006 1.383(2) . ?
C00H H00I 0.9300 . ?
C00I H00J 0.9300 . ?
C00J H00K 0.9300 . ?
C00J C00K 1.386(3) . ?
C00K H00L 0.9300 . ?
C00K C00M 1.366(4) . ?
C00L H00M 0.9300 . ?
C00L C00N 1.375(3) . ?
C00M H00N 0.9300 . ?
C00M C00N 1.350(4) . ?
C00N H00O 0.9300 . ?
C003 C004 1.4860(19) . ?
C003 C005 1.389(2) . ?
C003 C007 1.3896(19) . ?
C005 H005 0.9300 . ?
C006 C009 1.384(2) . ?
C007 C008 1.494(2) . ?
C008 H008 0.9800 . ?
C009 H009 0.9300 . ?

loop_
_geom_torsion_atom_site_label_1
_geom_torsion_atom_site_label_2
_geom_torsion_atom_site_label_3
_geom_torsion_atom_site_label_4
_geom_torsion
_geom_torsion_site_symmetry_1
_geom_torsion_site_symmetry_2
_geom_torsion_site_symmetry_3
_geom_torsion_site_symmetry_4
_geom_torsion_publ_flag
N001 C00B C00J C00K 179.62(17) . . . . ?
N001 C00B C00L C00N -179.5(2) . . . . ?
N002 C006 C009 C00F -177.00(15) . . . . ?
C00B N001 C004 N002 -0.4(2) . . . . ?
C00B N001 C004 C003 178.11(14) . . . . ?
C00B N001 C008 C00E 60.18(19) . . . . ?
C00B N001 C008 C007 -177.55(13) . . . . ?
C00B C00J C00K C00M -0.5(3) . . . . ?
C00B C00L C00N C00M 0.2(4) . . . . ?
C00C C00F C009 C006 1.3(3) . . . . ?
C00D C007 C008 N001 179.15(15) . . . . ?
C00D C007 C008 C00E -59.6(2) . . . . ?
C00F C00C C00H C00G -0.6(3) . . . . ?
C00G C006 C009 C00F -2.7(2) . . . . ?
C00H C00C C00F C009 0.4(3) . . . . ?
C00H C00G C006 N002 176.76(16) . . . . ?
C00H C00G C006 C009 2.5(2) . . . . ?
C00I C00A C005 C003 -0.4(3) . . . . ?
C00I C00D C007 C003 -0.1(2) . . . . ?
C00I C00D C007 C008 -179.72(15) . . . . ?
C00J C00B C00L C00N -1.7(3) . . . . ?
C00J C00K C00M C00N -1.0(4) . . . . ?
C00K C00M C00N C00L 1.2(4) . . . . ?
C00L C00B C00J C00K 1.9(3) . . . . ?
C003 C007 C008 N001 -0.50(16) . . . . ?
C003 C007 C008 C00E 120.71(14) . . . . ?
C004 N001 C00B C00J 51.0(2) . . . . ?
C004 N001 C00B C00L -131.25(18) . . . . ?
C004 N001 C008 C00E -122.71(14) . . . . ?
C004 N001 C008 C007 -0.44(16) . . . . ?
C004 N002 C006 C00G 84.51(19) . . . . ?
C004 N002 C006 C009 -101.37(17) . . . . ?
C004 C003 C005 C00A 178.38(15) . . . . ?
C004 C003 C007 C00D -178.49(13) . . . . ?
C004 C003 C007 C008 1.19(16) . . . . ?
C005 C00A C00I C00D 0.4(3) . . . . ?
C005 C003 C004 N001 -179.77(15) . . . . ?
C005 C003 C004 N002 -1.4(3) . . . . ?
C005 C003 C007 C00D 0.1(2) . . . . ?
C005 C003 C007 C008 179.77(13) . . . . ?
C006 N002 C004 N001 -176.39(14) . . . . ?
C006 N002 C004 C003 5.5(2) . . . . ?
C006 C00G C00H C00C -0.8(3) . . . . ?
C007 C00D C00I C00A -0.2(3) . . . . ?
C007 C003 C004 N001 -1.42(15) . . . . ?
C007 C003 C004 N002 176.91(15) . . . . ?
C007 C003 C005 C00A 0.2(2) . . . . ?
C008 N001 C00B C00J -132.25(16) . . . . ?
C008 N001 C00B C00L 45.5(2) . . . . ?
C008 N001 C004 N002 -177.39(14) . . . . ?
C008 N001 C004 C003 1.14(16) . . . . ?
